data_2213023
loop_
_publ_author_name
'P. S. Patil'
'Jeannie Bee-Jan Teh'
'Hoong-Kun Fun'
'H. B. Ramesh Babu'
'Ibrahim Abdul Razak'
'S. M. Dharmaprakash'

_publ_section_title
;
 3-(3-Methoxyphenyl)-1-(4-methoxyphenyl)prop-2-en-1-one
;
_journal_coeditor_code SJ2255
_journal_issue 4
_journal_name_full 'Acta Crystallographica Section E'
_journal_page_first o1895
_journal_page_last o1896
_journal_paper_doi 10.1107/S160053680701255X
_journal_volume 63
_journal_year 2007
_chemical_formula_iupac 'C17 H16 O3'
_chemical_formula_moiety 'C17 H16 O3'
_chemical_formula_sum 'C17 H16 O3'
_chemical_formula_weight 268.30
_chemical_name_systematic
;
3-(3-methoxyphenyl)-1-(4-methoxyphenyl)prop-2-en-1-one
;
_space_group_IT_number 4
_symmetry_cell_setting monoclinic
_symmetry_space_group_name_Hall 'P 2yb'
_symmetry_space_group_name_H-M 'P 1 21 1'
_atom_sites_solution_hydrogens geom
_atom_sites_solution_primary direct
_atom_sites_solution_secondary difmap
_audit_creation_method SHELXL-97
_cell_angle_alpha 90.00
_cell_angle_beta 90.828(2)
_cell_angle_gamma 90.00
_cell_formula_units_Z 2
_cell_length_a 7.7629(3)
_cell_length_b 5.5537(2)
_cell_length_c 15.7450(6)
_cell_measurement_reflns_used 2145
_cell_measurement_temperature 100.00(10)
_cell_measurement_theta_max 29.89
_cell_measurement_theta_min 1.29
_cell_volume 678.74(4)
_computing_cell_refinement APEX2
_computing_data_collection 'APEX2 (Bruker, 2005)'
_computing_data_reduction 'SAINT (Bruker, 2005)'
_computing_molecular_graphics SHELXTL
_computing_publication_material
;
SHELXTL, PARST (Nardelli, 1995) and PLATON (Spek, 2003)
;
_computing_structure_refinement SHELXTL
_computing_structure_solution 'SHELXTL (Sheldrick, 1998)'
_diffrn_ambient_temperature 297(2)
_diffrn_detector_area_resol_mean 8.33
_diffrn_measured_fraction_theta_full 0.999
_diffrn_measured_fraction_theta_max 0.999
_diffrn_measurement_device_type
;
Bruker SMART APEX2 CCD
;
_diffrn_measurement_method \w
_diffrn_radiation_monochromator graphite
_diffrn_radiation_source 'fine-focus sealed tube'
_diffrn_radiation_type MoK\a
_diffrn_radiation_wavelength 0.71073
_diffrn_reflns_av_R_equivalents 0.0538
_diffrn_reflns_av_sigmaI/netI 0.0421
_diffrn_reflns_limit_h_max 10
_diffrn_reflns_limit_h_min -10
_diffrn_reflns_limit_k_max 7
_diffrn_reflns_limit_k_min -7
_diffrn_reflns_limit_l_max 22
_diffrn_reflns_limit_l_min -22
_diffrn_reflns_number 11987
_diffrn_reflns_theta_full 29.89
_diffrn_reflns_theta_max 29.89
_diffrn_reflns_theta_min 1.29
_diffrn_standards_number 0
_exptl_absorpt_coefficient_mu 0.089
_exptl_absorpt_correction_T_max 0.9940
_exptl_absorpt_correction_T_min 0.8798
_exptl_absorpt_correction_type multi-scan
_exptl_absorpt_process_details '(SADABS; Bruker, 2005)'
_exptl_crystal_colour Colourless
_exptl_crystal_density_diffrn 1.313
_exptl_crystal_density_method 'not measured'
_exptl_crystal_description Plate
_exptl_crystal_F_000 284
_exptl_crystal_size_max 0.31
_exptl_crystal_size_mid 0.13
_exptl_crystal_size_min 0.07
_refine_diff_density_max 0.339
_refine_diff_density_min -0.252
_refine_ls_extinction_method none
_refine_ls_goodness_of_fit_ref 1.066
_refine_ls_hydrogen_treatment constr
_refine_ls_matrix_type full
_refine_ls_number_parameters 183
_refine_ls_number_reflns 2138
_refine_ls_number_restraints 1
_refine_ls_restrained_S_all 1.065
_refine_ls_R_factor_all 0.0648
_refine_ls_R_factor_gt 0.0509
_refine_ls_shift/su_max 0.000
_refine_ls_shift/su_mean 0.000
_refine_ls_structure_factor_coef Fsqd
_refine_ls_weighting_details 'calc w=1/[\s^2^(Fo^2^)+(0.0651P)^2^+0.1655P] where P=(Fo^2^+2Fc^2^)/3'
_refine_ls_weighting_scheme calc
_refine_ls_wR_factor_gt 0.1240
_refine_ls_wR_factor_ref 0.1327
_reflns_number_gt 1760
_reflns_number_total 2138
_reflns_threshold_expression I>2\s(I)
_cod_data_source_file sj2255.cif
_cod_data_source_block I
_cod_original_sg_symbol_H-M 'P 21'
_cod_database_code 2213023
_cod_database_fobs_code 2213023

loop_
_symmetry_equiv_pos_as_xyz
'x, y, z'
'-x, y+1/2, -z'

loop_
_atom_site_type_symbol
_atom_site_label
_atom_site_fract_x
_atom_site_fract_y
_atom_site_fract_z
_atom_site_U_iso_or_equiv
_atom_site_adp_type
_atom_site_calc_flag
_atom_site_refinement_flags
_atom_site_occupancy
O O1 0.8703(2) -0.0537(4) -0.17787(11) 0.0265(5) Uani d . 1
O O2 0.7156(2) 0.4701(4) 0.59647(11) 0.0245(4) Uani d . 1
O O3 0.5499(3) -0.1497(4) 0.18908(12) 0.0316(5) Uani d . 1
C C1 0.8101(3) 0.1688(5) 0.03503(16) 0.0217(5) Uani d . 1
H H1A 0.8447 0.3016 0.0670 0.026 Uiso calc R 1
C C2 0.8609(3) 0.1497(5) -0.04852(17) 0.0245(6) Uani d . 1
H H2A 0.9292 0.2688 -0.0723 0.029 Uiso calc R 1
C C3 0.8097(3) -0.0479(5) -0.09704(15) 0.0222(5) Uani d . 1
C C4 0.7062(3) -0.2255(5) -0.06174(16) 0.0230(5) Uani d . 1
H H4A 0.6711 -0.3572 -0.0941 0.028 Uiso calc R 1
C C5 0.6556(3) -0.2040(5) 0.02257(16) 0.0228(6) Uani d . 1
H H5A 0.5860 -0.3223 0.0460 0.027 Uiso calc R 1
C C6 0.7074(3) -0.0085(5) 0.07234(16) 0.0210(5) Uani d . 1
C C7 0.6495(3) 0.0026(5) 0.16192(16) 0.0221(5) Uani d . 1
C C8 0.7130(3) 0.1978(5) 0.21770(16) 0.0245(6) Uani d . 1
H H8A 0.7782 0.3217 0.1949 0.029 Uiso calc R 1
C C9 0.6781(3) 0.1989(5) 0.30023(16) 0.0224(5) Uani d . 1
H H9A 0.6095 0.0740 0.3198 0.027 Uiso calc R 1
C C10 0.7366(3) 0.3764(5) 0.36376(16) 0.0207(5) Uani d . 1
C C11 0.6943(3) 0.3345(5) 0.44913(16) 0.0208(5) Uani d . 1
H H11A 0.6301 0.1997 0.4637 0.025 Uiso calc R 1
C C12 0.7489(3) 0.4950(5) 0.51139(15) 0.0204(5) Uani d . 1
C C13 0.8443(3) 0.6973(5) 0.48993(16) 0.0230(6) Uani d . 1
H H13A 0.8814 0.8042 0.5318 0.028 Uiso calc R 1
C C14 0.8838(3) 0.7383(5) 0.40516(16) 0.0237(6) Uani d . 1
H H14A 0.9461 0.8748 0.3905 0.028 Uiso calc R 1
C C15 0.8315(3) 0.5782(6) 0.34247(17) 0.0237(6) Uani d . 1
H H15A 0.8601 0.6062 0.2862 0.028 Uiso calc R 1
C C16 0.8167(4) -0.2490(7) -0.23109(17) 0.0311(7) Uani d . 1
H H16A 0.8694 -0.2338 -0.2856 0.047 Uiso calc R 1
H H16B 0.6936 -0.2457 -0.2380 0.047 Uiso calc R 1
H H16C 0.8510 -0.3986 -0.2054 0.047 Uiso calc R 1
C C17 0.6386(4) 0.2467(6) 0.62274(17) 0.0296(6) Uani d . 1
H H17A 0.6277 0.2458 0.6834 0.044 Uiso calc R 1
H H17B 0.7101 0.1147 0.6057 0.044 Uiso calc R 1
H H17C 0.5267 0.2308 0.5966 0.044 Uiso calc R 1

loop_
_atom_site_aniso_label
_atom_site_aniso_U_11
_atom_site_aniso_U_22
_atom_site_aniso_U_33
_atom_site_aniso_U_12
_atom_site_aniso_U_13
_atom_site_aniso_U_23
O1 0.0288(10) 0.0277(11) 0.0232(9) -0.0055(10) 0.0040(7) -0.0045(9)
O2 0.0283(9) 0.0267(10) 0.0187(8) -0.0018(9) 0.0028(7) -0.0035(8)
O3 0.0404(11) 0.0316(11) 0.0229(9) -0.0119(10) 0.0041(8) -0.0001(9)
C1 0.0217(12) 0.0185(12) 0.0249(12) -0.0010(11) -0.0005(9) -0.0010(11)
C2 0.0228(12) 0.0237(14) 0.0271(13) -0.0025(11) 0.0017(10) 0.0028(12)
C3 0.0200(11) 0.0268(14) 0.0199(11) 0.0047(12) 0.0010(9) -0.0001(11)
C4 0.0227(12) 0.0196(13) 0.0266(13) -0.0012(11) -0.0019(10) -0.0014(11)
C5 0.0199(12) 0.0211(14) 0.0273(13) -0.0023(11) -0.0014(10) 0.0011(11)
C6 0.0209(11) 0.0190(13) 0.0232(12) 0.0014(11) -0.0013(9) 0.0010(11)
C7 0.0219(12) 0.0228(13) 0.0214(12) 0.0013(11) -0.0029(9) 0.0001(11)
C8 0.0273(13) 0.0220(13) 0.0243(12) -0.0016(12) 0.0010(10) -0.0033(12)
C9 0.0223(12) 0.0207(13) 0.0242(12) 0.0007(11) 0.0005(10) -0.0019(11)
C10 0.0210(12) 0.0187(13) 0.0223(12) 0.0016(11) -0.0007(9) -0.0045(11)
C11 0.0205(12) 0.0190(12) 0.0231(12) -0.0004(11) 0.0021(9) -0.0022(10)
C12 0.0177(10) 0.0224(13) 0.0213(11) 0.0020(11) 0.0008(9) -0.0020(11)
C13 0.0225(12) 0.0200(13) 0.0265(13) 0.0031(11) -0.0028(10) -0.0055(11)
C14 0.0211(12) 0.0194(13) 0.0305(13) -0.0011(11) -0.0001(10) 0.0000(11)
C15 0.0228(12) 0.0247(14) 0.0236(12) 0.0019(12) 0.0023(10) 0.0001(11)
C16 0.0334(15) 0.0351(17) 0.0249(13) -0.0054(14) 0.0023(11) -0.0073(13)
C17 0.0355(15) 0.0281(15) 0.0253(13) -0.0019(13) 0.0082(11) 0.0012(13)

loop_
_atom_type_symbol
_atom_type_description
_atom_type_scat_dispersion_real
_atom_type_scat_dispersion_imag
_atom_type_scat_source
C C 0.0033 0.0000 'International Tables Vol C Tables 4.2.6.8 and 6.1.1.4'
H H 0.0000 0.0000 'International Tables Vol C Tables 4.2.6.8 and 6.1.1.4'
O O 0.0106 0.0000 'International Tables Vol C Tables 4.2.6.8 and 6.1.1.4'

loop_
_geom_angle_atom_site_label_1
_geom_angle_atom_site_label_2
_geom_angle_atom_site_label_3
_geom_angle
C3 O1 C16 117.6(2)
C12 O2 C17 116.8(2)
C2 C1 C6 121.1(2)
C2 C1 H1A 119.5
C6 C1 H1A 119.5
C1 C2 C3 120.0(3)
C1 C2 H2A 120.0
C3 C2 H2A 120.0
O1 C3 C2 115.5(2)
O1 C3 C4 124.4(2)
C2 C3 C4 120.1(2)
C3 C4 C5 119.4(2)
C3 C4 H4A 120.3
C5 C4 H4A 120.3
C4 C5 C6 121.2(2)
C4 C5 H5A 119.4
C6 C5 H5A 119.4
C5 C6 C1 118.2(2)
C5 C6 C7 118.4(2)
C1 C6 C7 123.3(2)
O3 C7 C8 120.4(2)
O3 C7 C6 120.2(2)
C8 C7 C6 119.5(2)
C9 C8 C7 120.9(3)
C9 C8 H8A 119.5
C7 C8 H8A 119.5
C8 C9 C10 127.0(3)
C8 C9 H9A 116.5
C10 C9 H9A 116.5
C15 C10 C11 119.8(2)
C15 C10 C9 122.5(2)
C11 C10 C9 117.7(2)
C12 C11 C10 119.7(2)
C12 C11 H11A 120.1
C10 C11 H11A 120.1
O2 C12 C11 124.3(3)
O2 C12 C13 115.3(2)
C11 C12 C13 120.4(2)
C12 C13 C14 119.4(2)
C12 C13 H13A 120.3
C14 C13 H13A 120.3
C15 C14 C13 120.8(3)
C15 C14 H14A 119.6
C13 C14 H14A 119.6
C14 C15 C10 119.9(2)
C14 C15 H15A 120.1
C10 C15 H15A 120.1
O1 C16 H16A 109.5
O1 C16 H16B 109.5
H16A C16 H16B 109.5
O1 C16 H16C 109.5
H16A C16 H16C 109.5
H16B C16 H16C 109.5
O2 C17 H17A 109.5
O2 C17 H17B 109.5
H17A C17 H17B 109.5
O2 C17 H17C 109.5
H17A C17 H17C 109.5
H17B C17 H17C 109.5

loop_
_geom_bond_atom_site_label_1
_geom_bond_atom_site_label_2
_geom_bond_distance
O1 C3 1.364(3)
O1 C16 1.429(4)
O2 C12 1.375(3)
O2 C17 1.440(4)
O3 C7 1.227(3)
C1 C2 1.383(4)
C1 C6 1.402(4)
C1 H1A 0.9300
C2 C3 1.392(4)
C2 H2A 0.9300
C3 C4 1.393(4)
C4 C5 1.395(4)
C4 H4A 0.9300
C5 C6 1.395(4)
C5 H5A 0.9300
C6 C7 1.488(3)
C7 C8 1.475(4)
C8 C9 1.331(3)
C8 H8A 0.9300
C9 C10 1.472(4)
C9 H9A 0.9300
C10 C15 1.385(4)
C10 C11 1.407(3)
C11 C12 1.387(4)
C11 H11A 0.9300
C12 C13 1.390(4)
C13 C14 1.393(4)
C13 H13A 0.9300
C14 C15 1.385(4)
C14 H14A 0.9300
C15 H15A 0.9300
C16 H16A 0.9600
C16 H16B 0.9600
C16 H16C 0.9600
C17 H17A 0.9600
C17 H17B 0.9600
C17 H17C 0.9600

loop_
_geom_hbond_atom_site_label_D
_geom_hbond_atom_site_label_H
_geom_hbond_atom_site_label_A
_geom_hbond_site_symmetry_A
_geom_hbond_distance_DH
_geom_hbond_distance_HA
_geom_hbond_distance_DA
_geom_hbond_angle_DHA
_geom_hbond_publ_flag
C9 H9A O3 1_555 0.93 2.44 2.784(3) 102 y
C17 H17A O3 2_656 0.96 2.52 3.373(3) 148 y
C2 H2A Cg1 2_755 0.93 2.98 3.577(3) 124 y
C5 H5A Cg1 2_645 0.93 2.95 3.684(3) 137 y
C13 H13A Cg2 2_756 0.93 2.92 3.636(3) 134 y
C17 H17C Cg2 2_646 0.96 2.70 3.601(3) 156 y

loop_
_geom_torsion_atom_site_label_1
_geom_torsion_atom_site_label_2
_geom_torsion_atom_site_label_3
_geom_torsion_atom_site_label_4
_geom_torsion
C6 C1 C2 C3 0.1(4)
C16 O1 C3 C2 -178.0(2)
C16 O1 C3 C4 3.3(4)
C1 C2 C3 O1 -178.2(2)
C1 C2 C3 C4 0.5(4)
O1 C3 C4 C5 178.2(2)
C2 C3 C4 C5 -0.4(4)
C3 C4 C5 C6 -0.3(4)
C4 C5 C6 C1 0.9(4)
C4 C5 C6 C7 -179.7(2)
C2 C1 C6 C5 -0.8(4)
C2 C1 C6 C7 179.9(3)
C5 C6 C7 O3 -4.4(4)
C1 C6 C7 O3 174.9(2)
C5 C6 C7 C8 175.5(2)
C1 C6 C7 C8 -5.2(4)
O3 C7 C8 C9 6.9(4)
C6 C7 C8 C9 -173.0(3)
C7 C8 C9 C10 178.1(2)
C8 C9 C10 C15 3.6(4)
C8 C9 C10 C11 -175.8(3)
C15 C10 C11 C12 -0.3(4)
C9 C10 C11 C12 179.0(2)
C17 O2 C12 C11 8.4(4)
C17 O2 C12 C13 -171.5(2)
C10 C11 C12 O2 -179.6(2)
C10 C11 C12 C13 0.3(4)
O2 C12 C13 C14 -179.7(2)
C11 C12 C13 C14 0.4(4)
C12 C13 C14 C15 -1.0(4)
C13 C14 C15 C10 1.0(4)
C11 C10 C15 C14 -0.3(4)
C9 C10 C15 C14 -179.6(3)

loop_
_cod_related_entry_id
_cod_related_entry_database
_cod_related_entry_code
1 ChemSpider 30655202
